data_4102733
loop_
_publ_author_name
'Benjamin J. Coe'
'John Fielden'
'Simon P. Foxon'
'James A. Harris'
'Madeleine Helliwell'
'Bruce S. Brunschwig'
'Inge Asselberghs'
'Koen Clays'
'Javier Gar\'in'
'Jes\'us Orduna'

_publ_contact_author_address
;
School of Chemistry, University of Manchester, Oxford Road, Manchester, M13
 9PL, UK.
;
_publ_contact_author_email b.coe@manchester.ac.uk
_publ_contact_author_name 'Benjamin J. Coe'
_publ_section_title
;
 Diquat Derivatives: Highly Active, Two-Dimensional Nonlinear Optical
 Chromophores with Potential Redox Switchability
;
_journal_name_full 'Journal of the American Chemical Society'
_journal_page_first 10498
_journal_page_last 10512
_journal_paper_doi 10.1021/ja103289a
_journal_volume 132
_journal_year 2010
_chemical_formula_moiety 'C26 H29 N3, 2(F6 P), C3 H6 O'
_chemical_formula_sum 'C29 H35 F12 N3 O P2'
_chemical_formula_weight 731.54
_space_group_IT_number 2
_symmetry_cell_setting triclinic
_symmetry_space_group_name_Hall '-P 1'
_symmetry_space_group_name_H-M 'P -1'
_atom_sites_solution_hydrogens geom
_atom_sites_solution_primary direct
_atom_sites_solution_secondary difmap
_audit_creation_method SHELXL-97
_cell_angle_alpha 97.812(4)
_cell_angle_beta 99.103(4)
_cell_angle_gamma 104.236(4)
_cell_formula_units_Z 2
_cell_length_a 8.3822(4)
_cell_length_b 11.8966(6)
_cell_length_c 16.7255(8)
_cell_measurement_reflns_used 5316
_cell_measurement_temperature 100(2)
_cell_measurement_theta_max 32.1523
_cell_measurement_theta_min 2.6150
_cell_volume 1569.42(14)
_computing_cell_refinement
; 
CrysAlis RED, Oxford Diffraction Ltd.,
Version 1.171.32.4 (release 27-04-2006 CrysAlis171 .NET)
(compiled Apr 27 2007,17:53:11)
;
_computing_data_collection
; 
CrysAlis CCD, Oxford Diffraction Ltd.,
Version 1.171.32.4 (release 27-04-2006 CrysAlis171 .NET)
(compiled Apr 27 2007,17:53:11)
;
_computing_data_reduction
; 
CrysAlis RED, Oxford Diffraction Ltd.,
Version 1.171.32.4 (release 27-04-2006 CrysAlis171 .NET)
(compiled Apr 27 2007,17:53:11)
;
_computing_molecular_graphics 'SHELXTL (Bruker, 1997)'
_computing_publication_material 'SHELXL-97 (Sheldrick, 1997)'
_computing_structure_refinement 'SHELXL-97 (Sheldrick, 1997)'
_computing_structure_solution 'SHELXS-97 (Sheldrick, 1990)'
_diffrn_ambient_temperature 100(2)
_diffrn_detector_area_resol_mean 8.3367
_diffrn_measured_fraction_theta_full 0.997
_diffrn_measured_fraction_theta_max 0.997
_diffrn_measurement_device_type 'Oxford Diffraction XCalibur 2'
_diffrn_measurement_method 'phi and omega'
_diffrn_radiation_monochromator graphite
_diffrn_radiation_source 'Enhance (Mo) X-ray Source'
_diffrn_radiation_type MoK\a
_diffrn_radiation_wavelength 0.71073
_diffrn_reflns_av_R_equivalents 0.0371
_diffrn_reflns_av_sigmaI/netI 0.0687
_diffrn_reflns_limit_h_max 10
_diffrn_reflns_limit_h_min -10
_diffrn_reflns_limit_k_max 14
_diffrn_reflns_limit_k_min -14
_diffrn_reflns_limit_l_max 20
_diffrn_reflns_limit_l_min -20
_diffrn_reflns_number 15497
_diffrn_reflns_theta_full 26.37
_diffrn_reflns_theta_max 26.37
_diffrn_reflns_theta_min 3.76
_exptl_absorpt_coefficient_mu 0.240
_exptl_absorpt_correction_T_max 1.00000
_exptl_absorpt_correction_T_min 0.68887
_exptl_absorpt_correction_type multi-scan
_exptl_absorpt_process_details
; 
CrysAlis RED, Oxford Diffraction Ltd.,
Version 1.171.32.4 (release 27-04-2006 CrysAlis171 .NET)
(compiled Apr 27 2007,17:53:11)
empirical absorption correction using spherical harmonics,
 implemented in SCALE3 ABSPACK scaling algorithm.
;
_exptl_crystal_colour 'dark purple'
_exptl_crystal_density_diffrn 1.548
_exptl_crystal_density_method 'not measured'
_exptl_crystal_description block
_exptl_crystal_F_000 752
_exptl_crystal_size_max 0.35
_exptl_crystal_size_mid 0.18
_exptl_crystal_size_min 0.15
_refine_diff_density_max 0.370
_refine_diff_density_min -0.365
_refine_diff_density_rms 0.089
_refine_ls_extinction_method none
_refine_ls_goodness_of_fit_ref 0.947
_refine_ls_hydrogen_treatment constr
_refine_ls_matrix_type full
_refine_ls_number_parameters 429
_refine_ls_number_reflns 6397
_refine_ls_number_restraints 0
_refine_ls_restrained_S_all 0.947
_refine_ls_R_factor_all 0.0758
_refine_ls_R_factor_gt 0.0405
_refine_ls_shift/su_max 0.000
_refine_ls_shift/su_mean 0.000
_refine_ls_structure_factor_coef Fsqd
_refine_ls_weighting_details 'calc w=1/[\s^2^(Fo^2^)+(0.0566P)^2^+0.0000P] where P=(Fo^2^+2Fc^2^)/3'
_refine_ls_weighting_scheme calc
_refine_ls_wR_factor_gt 0.0930
_refine_ls_wR_factor_ref 0.1064
_reflns_number_gt 3787
_reflns_number_total 6397
_reflns_threshold_expression >2sigma(I)
_cod_data_source_file ja103289a_si_002_4.cif
_cod_data_source_block '[8](PF6)2.Me2CO'
_cod_original_cell_volume 1569.42(13)
_cod_database_code 4102733

loop_
_symmetry_equiv_pos_as_xyz
'x, y, z'
'-x, -y, -z'

loop_
_atom_site_label
_atom_site_type_symbol
_atom_site_fract_x
_atom_site_fract_y
_atom_site_fract_z
_atom_site_U_iso_or_equiv
_atom_site_adp_type
_atom_site_occupancy
_atom_site_symmetry_multiplicity
_atom_site_calc_flag
_atom_site_refinement_flags
P1 P 0.27360(8) 0.30196(5) 0.04811(4) 0.02593(17) Uani 1 1 d .
F2 F 0.45592(16) 0.28761(12) 0.08069(9) 0.0373(4) Uani 1 1 d .
F1 F 0.35115(16) 0.44070(11) 0.05690(9) 0.0376(4) Uani 1 1 d .
F4 F 0.19413(17) 0.16297(11) 0.03998(8) 0.0356(4) Uani 1 1 d .
F5 F 0.08934(16) 0.31617(11) 0.01666(9) 0.0375(4) Uani 1 1 d .
F6 F 0.24539(17) 0.32129(12) 0.14119(8) 0.0391(4) Uani 1 1 d .
F3 F 0.30065(18) 0.28209(12) -0.04419(8) 0.0406(4) Uani 1 1 d .
P2 P 0.76897(8) 0.00826(6) 0.37361(4) 0.02997(17) Uani 1 1 d .
F9 F 0.71532(17) 0.12799(12) 0.37361(10) 0.0448(4) Uani 1 1 d .
F10 F 0.59553(17) -0.05348(13) 0.39785(9) 0.0436(4) Uani 1 1 d .
F8 F 0.85547(18) 0.05064(12) 0.46800(9) 0.0448(4) Uani 1 1 d .
F7 F 0.94078(17) 0.06906(14) 0.34790(10) 0.0499(4) Uani 1 1 d .
F11 F 0.67911(18) -0.03514(14) 0.27830(9) 0.0479(4) Uani 1 1 d .
F12 F 0.82304(19) -0.11162(13) 0.37276(10) 0.0531(5) Uani 1 1 d .
N1 N 1.1934(2) 0.69542(15) 0.14755(11) 0.0207(4) Uani 1 1 d .
N2 N 1.2853(2) 0.95881(15) 0.16511(11) 0.0185(4) Uani 1 1 d .
C12 C 0.8766(3) 0.60929(19) 0.18347(13) 0.0215(5) Uani 1 1 d .
C11 C 0.9704(3) 0.72814(18) 0.21077(13) 0.0197(5) Uani 1 1 d .
H11 H 0.9257 0.7804 0.2428 0.024 Uiso 1 1 calc R
C10 C 1.1250(3) 0.76964(18) 0.19194(13) 0.0194(5) Uani 1 1 d .
C23 C 0.4228(3) 0.6449(2) 0.32767(14) 0.0249(5) Uani 1 1 d .
H23 H 0.4940 0.7217 0.3507 0.030 Uiso 1 1 calc R
C4 C 1.2373(3) 0.94962(19) 0.30022(14) 0.0214(5) Uani 1 1 d .
H4 H 1.1909 0.9053 0.3383 0.026 Uiso 1 1 calc R
C5 C 1.2202(2) 0.89511(18) 0.22021(13) 0.0189(5) Uani 1 1 d .
C24 C 0.4824(3) 0.5788(2) 0.27419(14) 0.0243(5) Uani 1 1 d .
H24 H 0.4158 0.5015 0.2490 0.029 Uiso 1 1 calc R
C25 C 0.6428(3) 0.6217(2) 0.25431(14) 0.0236(5) Uani 1 1 d .
H25 H 0.7061 0.6994 0.2804 0.028 Uiso 1 1 calc R
C17 C 0.2209(3) 0.6987(2) 0.40767(14) 0.0261(5) Uani 1 1 d .
H17 H 0.2987 0.7743 0.4268 0.031 Uiso 1 1 calc R
C18 C 0.2650(3) 0.61447(19) 0.35458(14) 0.0225(5) Uani 1 1 d .
C26 C 0.7130(3) 0.5624(2) 0.20203(14) 0.0242(5) Uani 1 1 d .
H26 H 0.6511 0.4845 0.1755 0.029 Uiso 1 1 calc R
C9 C 1.3633(3) 0.7410(2) 0.12991(14) 0.0242(5) Uani 1 1 d .
H9A H 1.4075 0.6739 0.1119 0.029 Uiso 1 1 calc R
H9B H 1.4402 0.7890 0.1809 0.029 Uiso 1 1 calc R
C3 C 1.3222(3) 1.0695(2) 0.32662(14) 0.0235(5) Uani 1 1 d .
C1 C 1.3670(3) 1.07381(19) 0.18909(14) 0.0213(5) Uani 1 1 d .
H1 H 1.4121 1.1170 0.1502 0.026 Uiso 1 1 calc R
C7 C 1.2548(3) 0.90336(19) 0.07683(13) 0.0233(5) Uani 1 1 d .
H7A H 1.2844 0.9655 0.0437 0.028 Uiso 1 1 calc R
H7B H 1.1340 0.8620 0.0575 0.028 Uiso 1 1 calc R
N3 N -0.2009(2) 0.54268(17) 0.42921(12) 0.0323(5) Uani 1 1 d .
C2 C 1.3864(3) 1.1300(2) 0.26870(14) 0.0247(5) Uani 1 1 d .
H2 H 1.4446 1.2114 0.2842 0.030 Uiso 1 1 calc R
C13 C 0.9505(3) 0.53799(19) 0.13630(14) 0.0244(5) Uani 1 1 d .
H13 H 0.8914 0.4577 0.1153 0.029 Uiso 1 1 calc R
C14 C 1.1056(3) 0.58160(19) 0.12002(14) 0.0250(5) Uani 1 1 d .
H14 H 1.1532 0.5307 0.0885 0.030 Uiso 1 1 calc R
C16 C 0.0698(3) 0.6765(2) 0.43311(14) 0.0251(5) Uani 1 1 d .
H16 H 0.0452 0.7363 0.4689 0.030 Uiso 1 1 calc R
C15 C -0.0482(3) 0.5659(2) 0.40649(14) 0.0249(5) Uani 1 1 d .
C19 C 0.1463(3) 0.5031(2) 0.32912(14) 0.0251(5) Uani 1 1 d .
H19 H 0.1709 0.4436 0.2931 0.030 Uiso 1 1 calc R
C8 C 1.3586(3) 0.8154(2) 0.06371(14) 0.0256(5) Uani 1 1 d .
H8A H 1.3105 0.7630 0.0095 0.031 Uiso 1 1 calc R
H8B H 1.4748 0.8593 0.0626 0.031 Uiso 1 1 calc R
C20 C -0.0039(3) 0.4787(2) 0.35511(14) 0.0255(5) Uani 1 1 d .
H20 H -0.0793 0.4020 0.3383 0.031 Uiso 1 1 calc R
C21 C -0.2437(3) 0.6326(2) 0.48223(16) 0.0357(6) Uani 1 1 d .
H21A H -0.1710 0.6494 0.5369 0.054 Uiso 1 1 calc R
H21B H -0.3613 0.6047 0.4871 0.054 Uiso 1 1 calc R
H21C H -0.2278 0.7046 0.4586 0.054 Uiso 1 1 calc R
C6 C 1.3436(3) 1.1269(2) 0.41437(15) 0.0333(6) Uani 1 1 d .
H6A H 1.4000 1.2112 0.4211 0.050 Uiso 1 1 calc R
H6B H 1.4117 1.0902 0.4502 0.050 Uiso 1 1 calc R
H6C H 1.2332 1.1169 0.4293 0.050 Uiso 1 1 calc R
C22 C -0.3207(3) 0.4270(2) 0.40277(16) 0.0347(6) Uani 1 1 d .
H22A H -0.3467 0.4076 0.3425 0.052 Uiso 1 1 calc R
H22B H -0.4239 0.4276 0.4232 0.052 Uiso 1 1 calc R
H22C H -0.2722 0.3679 0.4248 0.052 Uiso 1 1 calc R
O1 O 0.6474(2) 0.06126(15) 0.09532(10) 0.0343(4) Uani 1 1 d .
C27 C 0.7868(3) 0.0980(2) 0.14063(15) 0.0277(5) Uani 1 1 d .
C29 C 0.9085(3) 0.0260(2) 0.14299(16) 0.0351(6) Uani 1 1 d .
H29A H 0.8495 -0.0562 0.1181 0.053 Uiso 1 1 calc R
H29B H 0.9616 0.0302 0.2003 0.053 Uiso 1 1 calc R
H29C H 0.9947 0.0565 0.1121 0.053 Uiso 1 1 calc R
C28 C 0.8413(3) 0.2171(2) 0.19260(17) 0.0420(7) Uani 1 1 d .
H28A H 0.7542 0.2579 0.1814 0.063 Uiso 1 1 calc R
H28B H 0.9460 0.2623 0.1800 0.063 Uiso 1 1 calc R
H28C H 0.8599 0.2100 0.2508 0.063 Uiso 1 1 calc R

loop_
_atom_site_aniso_label
_atom_site_aniso_U_11
_atom_site_aniso_U_22
_atom_site_aniso_U_33
_atom_site_aniso_U_23
_atom_site_aniso_U_13
_atom_site_aniso_U_12
P1 0.0273(4) 0.0214(3) 0.0307(4) 0.0039(3) 0.0049(3) 0.0108(3)
F2 0.0302(8) 0.0377(9) 0.0490(9) 0.0092(7) 0.0066(7) 0.0188(6)
F1 0.0302(8) 0.0198(8) 0.0646(10) 0.0059(7) 0.0137(7) 0.0086(6)
F4 0.0462(9) 0.0203(7) 0.0381(9) 0.0047(6) 0.0029(7) 0.0091(6)
F5 0.0255(8) 0.0306(8) 0.0551(10) 0.0090(7) 0.0020(7) 0.0088(6)
F6 0.0420(9) 0.0409(9) 0.0317(8) -0.0024(7) 0.0118(7) 0.0084(7)
F3 0.0547(10) 0.0412(9) 0.0334(9) 0.0124(7) 0.0131(7) 0.0213(7)
P2 0.0270(4) 0.0293(4) 0.0317(4) 0.0030(3) 0.0022(3) 0.0077(3)
F9 0.0358(9) 0.0345(9) 0.0644(11) 0.0110(8) 0.0022(8) 0.0138(7)
F10 0.0362(9) 0.0458(10) 0.0456(10) 0.0117(7) 0.0096(7) 0.0029(7)
F8 0.0504(10) 0.0407(9) 0.0348(9) -0.0002(7) -0.0040(8) 0.0085(7)
F7 0.0270(8) 0.0670(11) 0.0549(11) 0.0125(8) 0.0095(8) 0.0095(7)
F11 0.0429(9) 0.0625(11) 0.0304(9) 0.0007(8) 0.0009(7) 0.0079(8)
F12 0.0537(10) 0.0344(9) 0.0651(11) -0.0056(8) -0.0075(9) 0.0208(8)
N1 0.0205(10) 0.0219(10) 0.0263(11) 0.0091(8) 0.0117(9) 0.0108(8)
N2 0.0155(9) 0.0223(10) 0.0212(10) 0.0057(8) 0.0049(8) 0.0101(8)
C12 0.0226(12) 0.0217(12) 0.0233(12) 0.0099(10) 0.0037(10) 0.0093(10)
C11 0.0199(12) 0.0206(12) 0.0204(12) 0.0042(9) 0.0041(10) 0.0085(9)
C10 0.0197(12) 0.0229(12) 0.0195(12) 0.0082(9) 0.0041(10) 0.0106(9)
C23 0.0199(12) 0.0247(13) 0.0274(13) 0.0102(10) -0.0005(10) 0.0017(10)
C4 0.0160(11) 0.0284(13) 0.0233(12) 0.0083(10) 0.0052(10) 0.0100(9)
C5 0.0149(11) 0.0214(12) 0.0238(12) 0.0085(9) 0.0056(10) 0.0081(9)
C24 0.0212(12) 0.0240(13) 0.0277(13) 0.0076(10) 0.0028(10) 0.0061(9)
C25 0.0200(12) 0.0233(13) 0.0266(13) 0.0076(10) 0.0020(10) 0.0042(9)
C17 0.0276(13) 0.0213(13) 0.0266(13) 0.0042(10) 0.0010(11) 0.0045(10)
C18 0.0200(12) 0.0256(13) 0.0223(12) 0.0078(10) 0.0034(10) 0.0057(9)
C26 0.0212(12) 0.0220(12) 0.0290(13) 0.0088(10) 0.0023(10) 0.0049(9)
C9 0.0194(12) 0.0255(13) 0.0335(14) 0.0081(10) 0.0115(10) 0.0115(10)
C3 0.0168(12) 0.0274(13) 0.0248(13) 0.0004(10) 0.0029(10) 0.0065(9)
C1 0.0174(11) 0.0205(12) 0.0291(13) 0.0081(10) 0.0079(10) 0.0069(9)
C7 0.0293(13) 0.0227(12) 0.0211(12) 0.0059(10) 0.0080(10) 0.0101(10)
N3 0.0284(12) 0.0342(12) 0.0359(13) 0.0022(10) 0.0157(10) 0.0079(9)
C2 0.0202(12) 0.0209(12) 0.0308(14) 0.0022(10) 0.0030(11) 0.0043(9)
C13 0.0293(13) 0.0166(12) 0.0282(13) 0.0053(10) 0.0075(11) 0.0058(9)
C14 0.0314(13) 0.0198(13) 0.0283(13) 0.0056(10) 0.0097(11) 0.0119(10)
C16 0.0283(13) 0.0263(13) 0.0216(13) 0.0013(10) 0.0055(11) 0.0101(10)
C15 0.0253(13) 0.0308(14) 0.0207(13) 0.0080(10) 0.0049(10) 0.0096(10)
C19 0.0234(13) 0.0281(13) 0.0237(13) 0.0036(10) 0.0032(10) 0.0083(10)
C8 0.0274(13) 0.0254(13) 0.0289(14) 0.0075(10) 0.0134(11) 0.0099(10)
C20 0.0236(13) 0.0215(13) 0.0298(14) 0.0037(10) 0.0050(11) 0.0037(10)
C21 0.0310(14) 0.0475(17) 0.0334(15) 0.0057(12) 0.0149(12) 0.0148(12)
C6 0.0325(14) 0.0362(15) 0.0277(14) -0.0009(11) 0.0058(12) 0.0066(11)
C22 0.0253(14) 0.0374(15) 0.0459(17) 0.0145(12) 0.0154(12) 0.0080(11)
O1 0.0327(10) 0.0422(11) 0.0318(10) 0.0099(8) 0.0104(9) 0.0128(8)
C27 0.0271(14) 0.0318(14) 0.0278(14) 0.0109(11) 0.0111(12) 0.0083(11)
C29 0.0314(14) 0.0399(16) 0.0378(16) 0.0065(12) 0.0093(12) 0.0159(12)
C28 0.0485(17) 0.0331(16) 0.0461(18) 0.0076(13) 0.0122(14) 0.0123(12)

loop_
_atom_type_symbol
_atom_type_description
_atom_type_scat_dispersion_real
_atom_type_scat_dispersion_imag
_atom_type_scat_source
C C 0.0033 0.0016 'International Tables Vol C Tables 4.2.6.8 and 6.1.1.4'
H H 0.0000 0.0000 'International Tables Vol C Tables 4.2.6.8 and 6.1.1.4'
N N 0.0061 0.0033 'International Tables Vol C Tables 4.2.6.8 and 6.1.1.4'
F F 0.0171 0.0103 'International Tables Vol C Tables 4.2.6.8 and 6.1.1.4'
P P 0.1023 0.0942 'International Tables Vol C Tables 4.2.6.8 and 6.1.1.4'
O O 0.0106 0.0060 'International Tables Vol C Tables 4.2.6.8 and 6.1.1.4'

loop_
_geom_angle_atom_site_label_1
_geom_angle_atom_site_label_2
_geom_angle_atom_site_label_3
_geom_angle
F3 P1 F1 90.44(8)
F3 P1 F2 90.46(8)
F1 P1 F2 90.26(7)
F3 P1 F4 90.13(8)
F1 P1 F4 179.29(8)
F2 P1 F4 90.15(8)
F3 P1 F6 179.65(9)
F1 P1 F6 89.88(8)
F2 P1 F6 89.68(8)
F4 P1 F6 89.55(8)
F3 P1 F5 90.39(8)
F1 P1 F5 89.95(7)
F2 P1 F5 179.12(9)
F4 P1 F5 89.63(7)
F6 P1 F5 89.47(8)
F8 P2 F9 89.99(8)
F8 P2 F7 90.31(9)
F9 P2 F7 89.75(8)
F8 P2 F12 90.44(8)
F9 P2 F12 179.46(10)
F7 P2 F12 89.91(9)
F8 P2 F10 90.60(8)
F9 P2 F10 90.32(8)
F7 P2 F10 179.09(10)
F12 P2 F10 90.01(9)
F8 P2 F11 179.29(9)
F9 P2 F11 89.88(8)
F7 P2 F11 90.39(8)
F12 P2 F11 89.70(9)
F10 P2 F11 88.70(8)
C14 N1 C10 119.59(18)
C14 N1 C9 120.78(17)
C10 N1 C9 119.63(18)
C1 N2 C5 120.25(19)
C1 N2 C7 119.57(18)
C5 N2 C7 120.02(18)
C13 C12 C11 116.0(2)
C13 C12 C26 121.2(2)
C11 C12 C26 122.8(2)
C10 C11 C12 121.2(2)
C10 C11 H11 119.4
C12 C11 H11 119.4
N1 C10 C11 120.3(2)
N1 C10 C5 119.36(18)
C11 C10 C5 120.31(19)
C24 C23 C18 128.5(2)
C24 C23 H23 115.7
C18 C23 H23 115.7
C5 C4 C3 121.1(2)
C5 C4 H4 119.5
C3 C4 H4 119.5
N2 C5 C4 119.6(2)
N2 C5 C10 119.48(19)
C4 C5 C10 120.83(19)
C23 C24 C25 121.7(2)
C23 C24 H24 119.1
C25 C24 H24 119.1
C26 C25 C24 126.0(2)
C26 C25 H25 117.0
C24 C25 H25 117.0
C16 C17 C18 122.8(2)
C16 C17 H17 118.6
C18 C17 H17 118.6
C17 C18 C19 116.4(2)
C17 C18 C23 120.0(2)
C19 C18 C23 123.6(2)
C25 C26 C12 124.3(2)
C25 C26 H26 117.9
C12 C26 H26 117.9
N1 C9 C8 111.15(17)
N1 C9 H9A 109.4
C8 C9 H9A 109.4
N1 C9 H9B 109.4
C8 C9 H9B 109.4
H9A C9 H9B 108.0
C2 C3 C4 117.1(2)
C2 C3 C6 122.4(2)
C4 C3 C6 120.5(2)
N2 C1 C2 121.2(2)
N2 C1 H1 119.4
C2 C1 H1 119.4
N2 C7 C8 111.41(18)
N2 C7 H7A 109.3
C8 C7 H7A 109.3
N2 C7 H7B 109.3
C8 C7 H7B 109.3
H7A C7 H7B 108.0
C15 N3 C21 120.1(2)
C15 N3 C22 120.93(19)
C21 N3 C22 118.91(19)
C1 C2 C3 120.8(2)
C1 C2 H2 119.6
C3 C2 H2 119.6
C14 C13 C12 121.2(2)
C14 C13 H13 119.4
C12 C13 H13 119.4
N1 C14 C13 121.6(2)
N1 C14 H14 119.2
C13 C14 H14 119.2
C17 C16 C15 120.4(2)
C17 C16 H16 119.8
C15 C16 H16 119.8
N3 C15 C16 121.4(2)
N3 C15 C20 120.9(2)
C16 C15 C20 117.7(2)
C20 C19 C18 121.6(2)
C20 C19 H19 119.2
C18 C19 H19 119.2
C9 C8 C7 112.85(18)
C9 C8 H8A 109.0
C7 C8 H8A 109.0
C9 C8 H8B 109.0
C7 C8 H8B 109.0
H8A C8 H8B 107.8
C19 C20 C15 121.1(2)
C19 C20 H20 119.4
C15 C20 H20 119.4
N3 C21 H21A 109.5
N3 C21 H21B 109.5
H21A C21 H21B 109.5
N3 C21 H21C 109.5
H21A C21 H21C 109.5
H21B C21 H21C 109.5
C3 C6 H6A 109.5
C3 C6 H6B 109.5
H6A C6 H6B 109.5
C3 C6 H6C 109.5
H6A C6 H6C 109.5
H6B C6 H6C 109.5
N3 C22 H22A 109.5
N3 C22 H22B 109.5
H22A C22 H22B 109.5
N3 C22 H22C 109.5
H22A C22 H22C 109.5
H22B C22 H22C 109.5
O1 C27 C28 121.2(2)
O1 C27 C29 121.0(2)
C28 C27 C29 117.7(2)
C27 C29 H29A 109.5
C27 C29 H29B 109.5
H29A C29 H29B 109.5
C27 C29 H29C 109.5
H29A C29 H29C 109.5
H29B C29 H29C 109.5
C27 C28 H28A 109.5
C27 C28 H28B 109.5
H28A C28 H28B 109.5
C27 C28 H28C 109.5
H28A C28 H28C 109.5
H28B C28 H28C 109.5

loop_
_geom_bond_atom_site_label_1
_geom_bond_atom_site_label_2
_geom_bond_distance
P1 F3 1.5900(15)
P1 F1 1.5952(14)
P1 F2 1.5975(14)
P1 F4 1.6014(14)
P1 F6 1.6058(15)
P1 F5 1.6081(14)
P2 F8 1.5856(15)
P2 F9 1.5957(15)
P2 F7 1.5969(16)
P2 F12 1.5981(15)
P2 F10 1.5999(15)
P2 F11 1.6062(15)
N1 C14 1.349(3)
N1 C10 1.366(3)
N1 C9 1.485(3)
N2 C1 1.343(3)
N2 C5 1.367(3)
N2 C7 1.488(3)
C12 C13 1.399(3)
C12 C11 1.411(3)
C12 C26 1.447(3)
C11 C10 1.371(3)
C11 H11 0.9500
C10 C5 1.480(3)
C23 C24 1.346(3)
C23 C18 1.442(3)
C23 H23 0.9500
C4 C5 1.374(3)
C4 C3 1.403(3)
C4 H4 0.9500
C24 C25 1.424(3)
C24 H24 0.9500
C25 C26 1.345(3)
C25 H25 0.9500
C17 C16 1.375(3)
C17 C18 1.405(3)
C17 H17 0.9500
C18 C19 1.411(3)
C26 H26 0.9500
C9 C8 1.511(3)
C9 H9A 0.9900
C9 H9B 0.9900
C3 C2 1.381(3)
C3 C6 1.495(3)
C1 C2 1.372(3)
C1 H1 0.9500
C7 C8 1.531(3)
C7 H7A 0.9900
C7 H7B 0.9900
N3 C15 1.366(3)
N3 C21 1.446(3)
N3 C22 1.453(3)
C2 H2 0.9500
C13 C14 1.361(3)
C13 H13 0.9500
C14 H14 0.9500
C16 C15 1.404(3)
C16 H16 0.9500
C15 C20 1.414(3)
C19 C20 1.373(3)
C19 H19 0.9500
C8 H8A 0.9900
C8 H8B 0.9900
C20 H20 0.9500
C21 H21A 0.9800
C21 H21B 0.9800
C21 H21C 0.9800
C6 H6A 0.9800
C6 H6B 0.9800
C6 H6C 0.9800
C22 H22A 0.9800
C22 H22B 0.9800
C22 H22C 0.9800
O1 C27 1.228(3)
C27 C28 1.481(3)
C27 C29 1.484(3)
C29 H29A 0.9800
C29 H29B 0.9800
C29 H29C 0.9800
C28 H28A 0.9800
C28 H28B 0.9800
C28 H28C 0.9800

loop_
_geom_torsion_atom_site_label_1
_geom_torsion_atom_site_label_2
_geom_torsion_atom_site_label_3
_geom_torsion_atom_site_label_4
_geom_torsion
C13 C12 C11 C10 -0.3(3)
C26 C12 C11 C10 -179.9(2)
C14 N1 C10 C11 2.1(3)
C9 N1 C10 C11 -178.10(19)
C14 N1 C10 C5 -178.49(19)
C9 N1 C10 C5 1.3(3)
C12 C11 C10 N1 -1.5(3)
C12 C11 C10 C5 179.10(19)
C1 N2 C5 C4 0.6(3)
C7 N2 C5 C4 -174.75(18)
C1 N2 C5 C10 177.69(18)
C7 N2 C5 C10 2.4(3)
C3 C4 C5 N2 -0.6(3)
C3 C4 C5 C10 -177.72(19)
N1 C10 C5 N2 50.3(3)
C11 C10 C5 N2 -130.3(2)
N1 C10 C5 C4 -132.6(2)
C11 C10 C5 C4 46.8(3)
C18 C23 C24 C25 -179.5(2)
C23 C24 C25 C26 179.8(2)
C16 C17 C18 C19 -1.1(3)
C16 C17 C18 C23 177.6(2)
C24 C23 C18 C17 -176.3(2)
C24 C23 C18 C19 2.3(4)
C24 C25 C26 C12 180.0(2)
C13 C12 C26 C25 172.2(2)
C11 C12 C26 C25 -8.2(3)
C14 N1 C9 C8 104.8(2)
C10 N1 C9 C8 -75.0(2)
C5 C4 C3 C2 0.4(3)
C5 C4 C3 C6 -178.5(2)
C5 N2 C1 C2 -0.3(3)
C7 N2 C1 C2 175.09(18)
C1 N2 C7 C8 111.2(2)
C5 N2 C7 C8 -73.4(2)
N2 C1 C2 C3 0.0(3)
C4 C3 C2 C1 -0.1(3)
C6 C3 C2 C1 178.8(2)
C11 C12 C13 C14 1.5(3)
C26 C12 C13 C14 -178.9(2)
C10 N1 C14 C13 -0.9(3)
C9 N1 C14 C13 179.3(2)
C12 C13 C14 N1 -1.0(4)
C18 C17 C16 C15 0.3(4)
C21 N3 C15 C16 -0.4(3)
C22 N3 C15 C16 -178.6(2)
C21 N3 C15 C20 179.6(2)
C22 N3 C15 C20 1.4(3)
C17 C16 C15 N3 -178.3(2)
C17 C16 C15 C20 1.7(3)
C17 C18 C19 C20 -0.1(3)
C23 C18 C19 C20 -178.8(2)
N1 C9 C8 C7 45.5(3)
N2 C7 C8 C9 41.1(3)
C18 C19 C20 C15 2.2(3)
N3 C15 C20 C19 177.1(2)
C16 C15 C20 C19 -2.9(3)
